data_4108777
loop_
_publ_author_name
'Daniela Buccella'
'Kevin E. Janak'
'Gerard Parkin'

_publ_section_title
;
 Reactivity of Mo(PMe3)6 towards Benzothiophene and Selenophenes: New
 Pathways Relevant to Hydrodesulfurization
;
_journal_name_full 'Journal of the American Chemical Society'
_journal_page_first 16187
_journal_page_last 16189
_journal_paper_doi 10.1021/ja8070545
_journal_volume 130
_journal_year 2008
_chemical_formula_sum 'C45 H106 Mo3 P10 Se2'
_chemical_formula_weight 1402.74
_chemical_name_systematic
;
 ?
;
_space_group_IT_number 9
_symmetry_cell_setting monoclinic
_symmetry_space_group_name_Hall 'C -2yc'
_symmetry_space_group_name_H-M 'C 1 c 1'
_atom_sites_solution_hydrogens geom
_atom_sites_solution_primary direct
_atom_sites_solution_secondary difmap
_audit_creation_method SHELXL-97
_cell_angle_alpha 90.00
_cell_angle_beta 112.4780(10)
_cell_angle_gamma 90.00
_cell_formula_units_Z 4
_cell_length_a 17.9949(8)
_cell_length_b 18.7079(8)
_cell_length_c 20.3149(9)
_cell_measurement_reflns_used 9886
_cell_measurement_temperature 125(2)
_cell_measurement_theta_max 31.26
_cell_measurement_theta_min 2.21
_cell_volume 6319.4(5)
_computing_cell_refinement 'Bruker SMART'
_computing_data_collection 'Bruker SMART'
_computing_data_reduction 'Bruker SAINT'
_computing_molecular_graphics 'Bruker SHELXTL'
_computing_publication_material 'Bruker SHELXTL'
_computing_structure_refinement 'SHELXL-97 (Sheldrick, 1997)'
_computing_structure_solution 'SHELXS-97 (Sheldrick, 1990)'
_diffrn_ambient_temperature 125(2)
_diffrn_measured_fraction_theta_full 0.957
_diffrn_measured_fraction_theta_max 0.957
_diffrn_measurement_device_type 'CCD area detector'
_diffrn_measurement_method 'phi and omega scans'
_diffrn_radiation_monochromator graphite
_diffrn_radiation_source 'fine-focus sealed tube'
_diffrn_radiation_type MoK\a
_diffrn_radiation_wavelength 0.71073
_diffrn_reflns_av_R_equivalents 0.0365
_diffrn_reflns_av_sigmaI/netI 0.0512
_diffrn_reflns_limit_h_max 27
_diffrn_reflns_limit_h_min -27
_diffrn_reflns_limit_k_max 28
_diffrn_reflns_limit_k_min -27
_diffrn_reflns_limit_l_max 30
_diffrn_reflns_limit_l_min -30
_diffrn_reflns_number 53895
_diffrn_reflns_theta_full 32.54
_diffrn_reflns_theta_max 32.54
_diffrn_reflns_theta_min 1.64
_exptl_absorpt_coefficient_mu 2.019
_exptl_absorpt_correction_T_max 0.8551
_exptl_absorpt_correction_T_min 0.7516
_exptl_absorpt_correction_type empirical
_exptl_absorpt_process_details sadabs
_exptl_crystal_colour ORANGE
_exptl_crystal_density_diffrn 1.474
_exptl_crystal_description BLOCK
_exptl_crystal_F_000 2880
_exptl_crystal_size_max 0.15
_exptl_crystal_size_mid 0.08
_exptl_crystal_size_min 0.08
_refine_diff_density_max 0.801
_refine_diff_density_min -0.408
_refine_diff_density_rms 0.096
_refine_ls_abs_structure_details 'Flack H D (1983), Acta Cryst. A39, 876-881'
_refine_ls_abs_structure_Flack 0.178(5)
_refine_ls_extinction_method none
_refine_ls_goodness_of_fit_ref 1.058
_refine_ls_hydrogen_treatment constr
_refine_ls_matrix_type full
_refine_ls_number_parameters 606
_refine_ls_number_reflns 21432
_refine_ls_number_restraints 40
_refine_ls_restrained_S_all 1.058
_refine_ls_R_factor_all 0.0454
_refine_ls_R_factor_gt 0.0325
_refine_ls_shift/su_max 0.002
_refine_ls_shift/su_mean 0.000
_refine_ls_structure_factor_coef Fsqd
_refine_ls_weighting_details 'calc w=1/[\s^2^(Fo^2^)+(0.0200P)^2^+0.0000P] where P=(Fo^2^+2Fc^2^)/3'
_refine_ls_weighting_scheme calc
_refine_ls_wR_factor_gt 0.0582
_refine_ls_wR_factor_ref 0.0613
_reflns_number_gt 18157
_reflns_number_total 21432
_reflns_threshold_expression >2sigma(I)
_cod_data_source_file ja8070545_si_008.cif
_cod_data_source_block semos20
_cod_database_code 4108777

loop_
_symmetry_equiv_pos_as_xyz
'x, y, z'
'x, -y, z+1/2'
'x+1/2, y+1/2, z'
'x+1/2, -y+1/2, z+1/2'

loop_
_atom_site_label
_atom_site_type_symbol
_atom_site_fract_x
_atom_site_fract_y
_atom_site_fract_z
_atom_site_U_iso_or_equiv
_atom_site_adp_type
_atom_site_occupancy
_atom_site_symmetry_multiplicity
_atom_site_calc_flag
_atom_site_refinement_flags
_atom_site_disorder_assembly
_atom_site_disorder_group
Mo1 Mo 0.658126(14) 0.080074(15) 1.027246(12) 0.01397(6) Uani 1 1 d . . .
C1 C 0.7775(2) 0.03668(19) 1.04306(17) 0.0252(7) Uani 1 1 d . . .
H1A H 0.8218 0.0670 1.0481 0.030 Uiso 1 1 calc R . .
C2 C 0.7848(2) -0.03561(19) 1.04518(19) 0.0318(8) Uani 1 1 d . . .
H2A H 0.8343 -0.0584 1.0518 0.038 Uiso 1 1 calc R . .
C3 C 0.7144(2) -0.07543(18) 1.0369(2) 0.0296(8) Uani 1 1 d . . .
H3A H 0.7140 -0.1262 1.0380 0.036 Uiso 1 1 calc R . .
C4 C 0.6473(2) -0.03566(18) 1.02739(18) 0.0223(7) Uani 1 1 d . . .
H4A H 0.5976 -0.0579 1.0210 0.027 Uiso 1 1 calc R . .
P1 P 0.72759(5) 0.07378(5) 1.15768(5) 0.02182(19) Uani 1 1 d . . .
P2 P 0.65518(5) 0.06832(5) 0.90562(5) 0.02276(19) Uani 1 1 d . . .
P3 P 0.70578(5) 0.20725(5) 1.03185(5) 0.01953(18) Uani 1 1 d . . .
Mo2 Mo 0.377594(19) 0.102437(10) 0.982090(15) 0.01147(4) Uani 1 1 d . . .
P4 P 0.39917(4) -0.01200(4) 1.04854(4) 0.01722(15) Uani 1 1 d . . .
P5 P 0.37399(5) 0.22277(4) 0.92782(4) 0.01964(15) Uani 1 1 d . . .
P6 P 0.34946(5) 0.03487(4) 0.86934(4) 0.01906(15) Uani 1 1 d . . .
P7 P 0.39388(5) 0.16715(4) 1.09399(4) 0.01795(15) Uani 1 1 d . . .
Mo3 Mo 0.093040(13) 0.082865(15) 0.923468(12) 0.01116(5) Uani 1 1 d . . .
C5 C -0.03060(18) 0.04105(17) 0.89113(16) 0.0171(6) Uani 1 1 d . . .
H5A H -0.0750 0.0719 0.8839 0.021 Uiso 1 1 calc R . .
C6 C -0.04012(18) -0.03012(17) 0.88210(16) 0.0205(6) Uani 1 1 d . . .
H6A H -0.0913 -0.0522 0.8689 0.025 Uiso 1 1 calc R . .
C7 C 0.0317(2) -0.07094(17) 0.89350(16) 0.0201(7) Uani 1 1 d . . .
H7A H 0.0313 -0.1214 0.8881 0.024 Uiso 1 1 calc R . .
C8 C 0.09969(19) -0.03160(16) 0.91249(15) 0.0159(6) Uani 1 1 d . . .
H8A H 0.1499 -0.0540 0.9209 0.019 Uiso 1 1 calc R . .
P8 P 0.08064(5) 0.05750(5) 1.03813(4) 0.01819(17) Uani 1 1 d . . .
P9 P 0.04081(5) 0.08892(4) 0.79307(4) 0.01640(16) Uani 1 1 d . . .
P10 P 0.04257(5) 0.20832(5) 0.92621(5) 0.01796(18) Uani 1 1 d . . .
Se1 Se 0.522639(17) 0.101718(17) 1.006940(15) 0.01302(7) Uani 1 1 d . . .
Se2 Se 0.231447(17) 0.102186(17) 0.954685(15) 0.01201(7) Uani 1 1 d . . .
C11 C 0.82852(19) 0.11197(19) 1.19731(19) 0.0328(8) Uani 1 1 d . . .
H11A H 0.8492 0.1059 1.2491 0.049 Uiso 1 1 calc R . .
H11B H 0.8263 0.1630 1.1858 0.049 Uiso 1 1 calc R . .
H11C H 0.8641 0.0875 1.1783 0.049 Uiso 1 1 calc R . .
C12 C 0.6806(2) 0.11641(19) 1.21354(17) 0.0293(8) Uani 1 1 d . . .
H12A H 0.7148 0.1095 1.2639 0.044 Uiso 1 1 calc R . .
H12B H 0.6278 0.0948 1.2036 0.044 Uiso 1 1 calc R . .
H12C H 0.6740 0.1677 1.2029 0.044 Uiso 1 1 calc R . .
C13 C 0.7465(2) -0.01414(18) 1.19956(19) 0.0309(8) Uani 1 1 d . . .
H13A H 0.7742 -0.0087 1.2512 0.046 Uiso 1 1 calc R . .
H13B H 0.7801 -0.0421 1.1809 0.046 Uiso 1 1 calc R . .
H13C H 0.6952 -0.0389 1.1891 0.046 Uiso 1 1 calc R . .
C14 C -0.06507(19) 0.2215(2) 0.90531(19) 0.0247(8) Uani 1 1 d . . .
H14A H -0.0759 0.2724 0.9085 0.037 Uiso 1 1 calc R . .
H14B H -0.0808 0.1947 0.9394 0.037 Uiso 1 1 calc R . .
H14C H -0.0960 0.2043 0.8569 0.037 Uiso 1 1 calc R . .
C15 C 0.0576(2) 0.27821(19) 0.8684(2) 0.0302(8) Uani 1 1 d . . .
H15A H 0.0346 0.3233 0.8762 0.045 Uiso 1 1 calc R . .
H15B H 0.0308 0.2639 0.8184 0.045 Uiso 1 1 calc R . .
H15C H 0.1152 0.2845 0.8798 0.045 Uiso 1 1 calc R . .
C16 C 0.0848(2) 0.25710(19) 1.01064(19) 0.0287(8) Uani 1 1 d . . .
H16A H 0.0606 0.3048 1.0047 0.043 Uiso 1 1 calc R . .
H16B H 0.1431 0.2616 1.0249 0.043 Uiso 1 1 calc R . .
H16C H 0.0732 0.2310 1.0475 0.043 Uiso 1 1 calc R . .
C21 C 0.7384(2) 0.1041(2) 0.8853(2) 0.0359(9) Uani 1 1 d . . .
H21A H 0.7284 0.0953 0.8351 0.054 Uiso 1 1 calc R . .
H21B H 0.7885 0.0807 0.9155 0.054 Uiso 1 1 calc R . .
H21C H 0.7428 0.1557 0.8945 0.054 Uiso 1 1 calc R . .
C22 C 0.5702(2) 0.1091(2) 0.83297(18) 0.0328(9) Uani 1 1 d . . .
H22A H 0.5761 0.1006 0.7876 0.049 Uiso 1 1 calc R . .
H22B H 0.5695 0.1606 0.8412 0.049 Uiso 1 1 calc R . .
H22C H 0.5198 0.0878 0.8314 0.049 Uiso 1 1 calc R . .
C23 C 0.6506(2) -0.02173(19) 0.8689(2) 0.0353(9) Uani 1 1 d . . .
H23A H 0.6499 -0.0185 0.8205 0.053 Uiso 1 1 calc R . .
H23B H 0.6017 -0.0458 0.8676 0.053 Uiso 1 1 calc R . .
H23C H 0.6979 -0.0491 0.8990 0.053 Uiso 1 1 calc R . .
C31 C 0.8104(2) 0.2240(2) 1.0437(2) 0.0326(9) Uani 1 1 d . . .
H31A H 0.8198 0.2757 1.0444 0.049 Uiso 1 1 calc R . .
H31B H 0.8211 0.2023 1.0043 0.049 Uiso 1 1 calc R . .
H31C H 0.8464 0.2031 1.0889 0.049 Uiso 1 1 calc R . .
C32 C 0.6965(2) 0.26762(18) 1.09990(19) 0.0284(8) Uani 1 1 d . . .
H32A H 0.7174 0.3149 1.0952 0.043 Uiso 1 1 calc R . .
H32B H 0.7275 0.2484 1.1474 0.043 Uiso 1 1 calc R . .
H32C H 0.6398 0.2717 1.0933 0.043 Uiso 1 1 calc R . .
C33 C 0.6545(2) 0.2642(2) 0.9544(2) 0.0332(9) Uani 1 1 d . . .
H33A H 0.6787 0.3119 0.9629 0.050 Uiso 1 1 calc R . .
H33B H 0.5974 0.2678 0.9465 0.050 Uiso 1 1 calc R . .
H33C H 0.6599 0.2432 0.9122 0.050 Uiso 1 1 calc R . .
C41 C 0.41625(19) -0.09788(15) 1.01231(18) 0.0270(7) Uani 1 1 d . . .
H41A H 0.4235 -0.1357 1.0476 0.041 Uiso 1 1 calc R . .
H41B H 0.4646 -0.0945 1.0013 0.041 Uiso 1 1 calc R . .
H41C H 0.3698 -0.1092 0.9688 0.041 Uiso 1 1 calc R . .
C42 C 0.3202(2) -0.04270(19) 1.07848(18) 0.0250(7) Uani 1 1 d . . .
H42A H 0.3364 -0.0883 1.1038 0.037 Uiso 1 1 calc R . .
H42B H 0.2698 -0.0492 1.0371 0.037 Uiso 1 1 calc R . .
H42C H 0.3124 -0.0070 1.1106 0.037 Uiso 1 1 calc R . .
C43 C 0.4902(2) -0.0175(2) 1.12990(18) 0.0293(8) Uani 1 1 d . . .
H43A H 0.4930 -0.0646 1.1518 0.044 Uiso 1 1 calc R . .
H43B H 0.4887 0.0197 1.1633 0.044 Uiso 1 1 calc R . .
H43C H 0.5376 -0.0106 1.1180 0.044 Uiso 1 1 calc R . .
C51 C 0.27802(19) 0.27168(18) 0.8921(2) 0.0369(9) Uani 1 1 d . . .
H51A H 0.2861 0.3177 0.8727 0.055 Uiso 1 1 calc R . .
H51B H 0.2585 0.2800 0.9303 0.055 Uiso 1 1 calc R . .
H51C H 0.2384 0.2435 0.8542 0.055 Uiso 1 1 calc R . .
C52 C 0.4390(2) 0.29351(17) 0.98271(18) 0.0349(8) Uani 1 1 d . . .
H52A H 0.4311 0.3374 0.9545 0.052 Uiso 1 1 calc R . .
H52B H 0.4953 0.2785 0.9987 0.052 Uiso 1 1 calc R . .
H52C H 0.4252 0.3024 1.0242 0.052 Uiso 1 1 calc R . .
C53 C 0.4058(2) 0.2347(2) 0.8524(2) 0.0358(9) Uani 1 1 d . . .
H53A H 0.4003 0.2851 0.8382 0.054 Uiso 1 1 calc R . .
H53B H 0.3719 0.2053 0.8122 0.054 Uiso 1 1 calc R . .
H53C H 0.4621 0.2200 0.8667 0.054 Uiso 1 1 calc R . .
C61 C 0.3238(2) 0.07831(19) 0.78193(15) 0.0304(7) Uani 1 1 d . . .
H61A H 0.3152 0.0417 0.7452 0.046 Uiso 1 1 calc R . .
H61B H 0.3680 0.1097 0.7834 0.046 Uiso 1 1 calc R . .
H61C H 0.2746 0.1066 0.7707 0.046 Uiso 1 1 calc R . .
C62 C 0.2626(2) -0.02538(19) 0.84321(18) 0.0257(8) Uani 1 1 d . . .
H62A H 0.2563 -0.0494 0.7985 0.039 Uiso 1 1 calc R . .
H62B H 0.2140 0.0022 0.8366 0.039 Uiso 1 1 calc R . .
H62C H 0.2711 -0.0612 0.8806 0.039 Uiso 1 1 calc R . .
C63 C 0.4265(2) -0.02736(19) 0.86273(18) 0.0267(8) Uani 1 1 d . . .
H63A H 0.4065 -0.0496 0.8155 0.040 Uiso 1 1 calc R . .
H63B H 0.4377 -0.0645 0.8993 0.040 Uiso 1 1 calc R . .
H63C H 0.4760 -0.0009 0.8700 0.040 Uiso 1 1 calc R . .
C71 C 0.3808(2) 0.1249(2) 1.17114(18) 0.0366(8) Uani 1 1 d . . .
H71A H 0.3900 0.1606 1.2088 0.055 Uiso 1 1 calc R . .
H71B H 0.4195 0.0858 1.1892 0.055 Uiso 1 1 calc R . .
H71C H 0.3261 0.1061 1.1564 0.055 Uiso 1 1 calc R . .
C72 C 0.49130(18) 0.20917(18) 1.14452(17) 0.0296(7) Uani 1 1 d . . .
H72A H 0.4892 0.2325 1.1870 0.044 Uiso 1 1 calc R . .
H72B H 0.5032 0.2448 1.1146 0.044 Uiso 1 1 calc R . .
H72C H 0.5335 0.1726 1.1590 0.044 Uiso 1 1 calc R . .
C73 C 0.3235(2) 0.24028(19) 1.08585(19) 0.0291(8) Uani 1 1 d . . .
H73A H 0.3354 0.2618 1.1328 0.044 Uiso 1 1 calc R . .
H73B H 0.2684 0.2217 1.0672 0.044 Uiso 1 1 calc R . .
H73C H 0.3291 0.2765 1.0532 0.044 Uiso 1 1 calc R . .
C81 C 0.1588(2) 0.0908(2) 1.11983(18) 0.0324(9) Uani 1 1 d . . .
H81A H 0.1462 0.0767 1.1609 0.049 Uiso 1 1 calc R . .
H81B H 0.1613 0.1430 1.1178 0.049 Uiso 1 1 calc R . .
H81C H 0.2108 0.0704 1.1247 0.049 Uiso 1 1 calc R . .
C82 C -0.0084(2) 0.0889(2) 1.05204(19) 0.0319(9) Uani 1 1 d . . .
H82A H -0.0046 0.0749 1.0997 0.048 Uiso 1 1 calc R . .
H82B H -0.0566 0.0676 1.0161 0.048 Uiso 1 1 calc R . .
H82C H -0.0116 0.1411 1.0478 0.048 Uiso 1 1 calc R . .
C83 C 0.0801(2) -0.03642(19) 1.06353(18) 0.0320(8) Uani 1 1 d . . .
H83A H 0.0749 -0.0392 1.1097 0.048 Uiso 1 1 calc R . .
H83B H 0.1306 -0.0592 1.0670 0.048 Uiso 1 1 calc R . .
H83C H 0.0347 -0.0611 1.0274 0.048 Uiso 1 1 calc R . .
C91 C -0.05794(18) 0.13044(18) 0.74622(16) 0.0230(7) Uani 1 1 d . . .
H91A H -0.0711 0.1291 0.6948 0.035 Uiso 1 1 calc R . .
H91B H -0.0565 0.1802 0.7618 0.035 Uiso 1 1 calc R . .
H91C H -0.0989 0.1041 0.7571 0.035 Uiso 1 1 calc R . .
C92 C 0.0245(2) 0.00549(17) 0.74317(16) 0.0241(7) Uani 1 1 d . . .
H92A H 0.0037 0.0160 0.6920 0.036 Uiso 1 1 calc R . .
H92B H -0.0144 -0.0240 0.7540 0.036 Uiso 1 1 calc R . .
H92C H 0.0756 -0.0204 0.7566 0.036 Uiso 1 1 calc R . .
C93 C 0.10245(19) 0.13731(18) 0.75305(17) 0.0256(7) Uani 1 1 d . . .
H93A H 0.0756 0.1362 0.7010 0.038 Uiso 1 1 calc R . .
H93B H 0.1553 0.1144 0.7674 0.038 Uiso 1 1 calc R . .
H93C H 0.1092 0.1870 0.7695 0.038 Uiso 1 1 calc R . .
C101 C 1.0895(3) 0.2287(3) 1.2300(3) 0.0271(15) Uani 0.665(7) 1 d PD A 1
C102 C 1.0984(6) 0.2806(5) 1.1864(6) 0.033(3) Uani 0.665(7) 1 d PD A 1
H10A H 1.0519 0.3037 1.1536 0.040 Uiso 0.665(7) 1 calc PR A 1
C103 C 1.1734(4) 0.3007(3) 1.1886(3) 0.043(2) Uani 0.665(7) 1 d PD A 1
H10B H 1.1783 0.3368 1.1575 0.051 Uiso 0.665(7) 1 calc PR A 1
C104 C 1.2419(5) 0.2671(4) 1.2372(4) 0.040(2) Uani 0.665(7) 1 d PD A 1
H10C H 1.2939 0.2805 1.2399 0.048 Uiso 0.665(7) 1 calc PR A 1
C105 C 1.2332(4) 0.2153(3) 1.2802(3) 0.0353(16) Uani 0.665(7) 1 d PD A 1
H10D H 1.2794 0.1917 1.3125 0.042 Uiso 0.665(7) 1 calc PR A 1
C106 C 1.1592(4) 0.1966(5) 1.2777(4) 0.0210(15) Uani 0.665(7) 1 d PD A 1
H10E H 1.1549 0.1609 1.3093 0.025 Uiso 0.665(7) 1 calc PR A 1
C107 C 1.0108(7) 0.2079(7) 1.2289(6) 0.034(2) Uani 0.665(7) 1 d PD A 1
H10F H 0.9689 0.2366 1.1933 0.051 Uiso 0.665(7) 1 calc PR A 1
H10G H 1.0092 0.2161 1.2760 0.051 Uiso 0.665(7) 1 calc PR A 1
H10H H 1.0014 0.1572 1.2166 0.051 Uiso 0.665(7) 1 calc PR A 1
C111 C 1.1675(7) 0.2676(5) 1.2250(5) 0.022(3) Uani 0.335(7) 1 d PD A 2
C112 C 1.0911(9) 0.2933(10) 1.1861(10) 0.019(4) Uani 0.335(7) 1 d PD A 2
H11D H 1.0837 0.3325 1.1545 0.022 Uiso 0.335(7) 1 calc PR A 2
C113 C 1.0265(7) 0.2617(7) 1.1938(6) 0.040(3) Uani 0.335(7) 1 d PD A 2
H11E H 0.9741 0.2799 1.1680 0.048 Uiso 0.335(7) 1 calc PR A 2
C114 C 1.0362(13) 0.2039(11) 1.2383(11) 0.071(10) Uani 0.335(7) 1 d PD A 2
H11F H 0.9904 0.1803 1.2404 0.085 Uiso 0.335(7) 1 calc PR A 2
C115 C 1.1119(9) 0.1805(6) 1.2795(6) 0.037(4) Uani 0.335(7) 1 d PD A 2
H11G H 1.1188 0.1434 1.3133 0.044 Uiso 0.335(7) 1 calc PR A 2
C116 C 1.1786(12) 0.2110(9) 1.2718(10) 0.033(4) Uani 0.335(7) 1 d PD A 2
H11H H 1.2310 0.1933 1.2983 0.039 Uiso 0.335(7) 1 calc PR A 2
C117 C 1.2405(10) 0.2973(8) 1.2183(8) 0.030(3) Uani 0.335(7) 1 d PD A 2
H11I H 1.2253 0.3362 1.1833 0.045 Uiso 0.335(7) 1 calc PR A 2
H11J H 1.2678 0.2597 1.2025 0.045 Uiso 0.335(7) 1 calc PR A 2
H11K H 1.2768 0.3158 1.2646 0.045 Uiso 0.335(7) 1 calc PR A 2

loop_
_atom_site_aniso_label
_atom_site_aniso_U_11
_atom_site_aniso_U_22
_atom_site_aniso_U_33
_atom_site_aniso_U_23
_atom_site_aniso_U_13
_atom_site_aniso_U_12
Mo1 0.01030(12) 0.01387(13) 0.01840(13) 0.00220(10) 0.00621(10) 0.00047(11)
C1 0.0161(16) 0.0303(18) 0.0301(18) 0.0044(14) 0.0097(14) 0.0024(13)
C2 0.0239(18) 0.0292(18) 0.047(2) 0.0032(17) 0.0193(17) 0.0108(14)
C3 0.0323(19) 0.0143(15) 0.049(2) 0.0041(15) 0.0227(17) 0.0057(14)
C4 0.0209(17) 0.0174(15) 0.0287(17) -0.0014(13) 0.0098(14) -0.0014(13)
P1 0.0174(4) 0.0222(4) 0.0209(4) 0.0054(3) 0.0018(3) -0.0023(3)
P2 0.0232(4) 0.0249(5) 0.0246(4) -0.0013(3) 0.0140(4) -0.0007(3)
P3 0.0169(4) 0.0154(4) 0.0256(4) 0.0039(3) 0.0075(4) -0.0011(3)
Mo2 0.00857(8) 0.01154(8) 0.01418(10) 0.00012(11) 0.00423(8) -0.00039(12)
P4 0.0141(3) 0.0136(3) 0.0234(4) 0.0029(3) 0.0066(3) -0.0004(3)
P5 0.0173(4) 0.0167(4) 0.0247(4) 0.0042(3) 0.0078(3) -0.0001(3)
P6 0.0171(4) 0.0220(4) 0.0184(4) -0.0056(3) 0.0071(3) -0.0029(3)
P7 0.0165(4) 0.0179(4) 0.0196(4) -0.0046(3) 0.0070(3) -0.0013(3)
Mo3 0.00891(12) 0.01103(12) 0.01336(11) -0.00031(10) 0.00405(9) -0.00049(10)
C5 0.0088(13) 0.0203(15) 0.0215(15) 0.0015(12) 0.0051(11) -0.0012(11)
C6 0.0144(14) 0.0235(15) 0.0210(15) -0.0001(12) 0.0040(12) -0.0099(11)
C7 0.0282(17) 0.0121(14) 0.0209(15) -0.0024(12) 0.0105(13) -0.0049(12)
C8 0.0170(15) 0.0138(14) 0.0165(14) 0.0019(11) 0.0060(11) 0.0027(11)
P8 0.0186(4) 0.0219(4) 0.0157(4) 0.0008(3) 0.0084(3) 0.0018(3)
P9 0.0155(4) 0.0173(4) 0.0154(4) 0.0015(3) 0.0048(3) 0.0018(3)
P10 0.0151(4) 0.0147(4) 0.0233(4) -0.0004(3) 0.0064(3) 0.0024(3)
Se1 0.01001(14) 0.01321(18) 0.01592(13) -0.00023(11) 0.00504(11) -0.00006(12)
Se2 0.00904(14) 0.01208(17) 0.01458(13) -0.00017(11) 0.00415(11) -0.00066(11)
C11 0.0196(17) 0.033(2) 0.034(2) 0.0063(15) -0.0024(14) -0.0048(14)
C12 0.0319(19) 0.0331(19) 0.0187(16) 0.0024(13) 0.0050(14) -0.0097(15)
C13 0.033(2) 0.0243(17) 0.0288(18) 0.0110(14) 0.0050(15) -0.0025(15)
C14 0.0154(16) 0.0222(18) 0.0356(19) -0.0013(15) 0.0088(15) 0.0060(14)
C15 0.0284(19) 0.0181(17) 0.047(2) 0.0037(15) 0.0176(17) 0.0027(14)
C16 0.0290(19) 0.0200(18) 0.0322(18) -0.0100(14) 0.0062(15) 0.0037(14)
C21 0.035(2) 0.047(2) 0.036(2) -0.0001(18) 0.0251(17) 0.0010(18)
C22 0.032(2) 0.040(2) 0.0221(17) -0.0002(15) 0.0065(15) -0.0078(16)
C23 0.043(2) 0.030(2) 0.040(2) -0.0098(16) 0.0237(19) -0.0038(16)
C31 0.0227(19) 0.031(2) 0.045(2) 0.0043(18) 0.0145(17) -0.0059(16)
C32 0.033(2) 0.0142(15) 0.040(2) -0.0046(14) 0.0164(16) -0.0059(14)
C33 0.035(2) 0.0249(19) 0.039(2) 0.0088(16) 0.0138(17) 0.0040(16)
C41 0.0305(17) 0.0147(14) 0.0387(19) 0.0015(12) 0.0163(15) 0.0026(12)
C42 0.0259(17) 0.0258(17) 0.0281(17) 0.0032(14) 0.0157(15) -0.0053(14)
C43 0.0239(18) 0.0282(19) 0.0319(19) 0.0130(15) 0.0065(15) 0.0014(15)
C51 0.0237(17) 0.0299(18) 0.052(2) 0.0185(16) 0.0090(16) 0.0068(14)
C52 0.038(2) 0.0240(17) 0.040(2) 0.0020(14) 0.0116(17) -0.0136(14)
C53 0.048(2) 0.033(2) 0.036(2) 0.0047(17) 0.0274(19) -0.0031(18)
C61 0.0285(18) 0.047(2) 0.0149(15) -0.0026(14) 0.0071(13) -0.0028(15)
C62 0.0187(16) 0.0266(18) 0.0301(18) -0.0104(14) 0.0072(14) -0.0056(14)
C63 0.0259(18) 0.0298(19) 0.0277(18) -0.0072(14) 0.0138(15) 0.0007(14)
C71 0.049(2) 0.038(2) 0.0331(19) -0.0084(16) 0.0271(18) -0.0056(17)
C72 0.0206(16) 0.0360(19) 0.0279(18) -0.0149(14) 0.0043(13) -0.0012(14)
C73 0.0250(18) 0.0311(19) 0.0330(19) -0.0129(15) 0.0130(15) 0.0026(14)
C81 0.034(2) 0.043(2) 0.0190(16) -0.0039(15) 0.0081(15) 0.0066(17)
C82 0.0284(19) 0.044(2) 0.0318(19) 0.0084(16) 0.0208(16) 0.0093(16)
C83 0.048(2) 0.0276(18) 0.0254(17) 0.0083(14) 0.0200(17) -0.0009(16)
C91 0.0182(15) 0.0269(17) 0.0186(15) 0.0019(12) 0.0011(12) -0.0002(13)
C92 0.0297(18) 0.0259(17) 0.0160(15) -0.0029(12) 0.0079(13) -0.0026(14)
C93 0.0250(17) 0.0301(18) 0.0242(16) 0.0102(13) 0.0122(14) 0.0049(14)
C101 0.022(3) 0.033(3) 0.028(3) -0.012(2) 0.011(2) -0.010(3)
C102 0.057(7) 0.022(5) 0.021(4) -0.003(3) 0.014(4) 0.006(4)
C103 0.084(6) 0.026(3) 0.029(3) -0.015(3) 0.033(4) -0.028(4)
C104 0.036(4) 0.048(5) 0.037(4) -0.025(4) 0.014(3) -0.021(4)
C105 0.018(3) 0.049(4) 0.033(3) -0.017(3) 0.002(2) -0.005(3)
C106 0.018(4) 0.025(4) 0.019(3) -0.002(2) 0.007(3) -0.006(3)
C107 0.027(4) 0.049(6) 0.031(4) 0.001(4) 0.017(3) 0.000(3)
C111 0.035(7) 0.011(5) 0.024(5) -0.002(4) 0.016(5) 0.001(4)
C112 0.032(9) 0.005(6) 0.018(8) 0.002(5) 0.009(6) 0.006(6)
C113 0.031(7) 0.049(8) 0.032(6) -0.010(6) 0.004(5) -0.006(6)
C114 0.10(2) 0.043(13) 0.076(16) -0.048(12) 0.035(16) -0.029(14)
C115 0.070(10) 0.017(5) 0.016(5) -0.005(4) 0.009(6) 0.004(6)
C116 0.044(11) 0.027(9) 0.040(8) -0.007(6) 0.030(8) -0.012(7)
C117 0.043(8) 0.023(7) 0.035(8) -0.002(6) 0.026(6) 0.007(6)

loop_
_atom_type_symbol
_atom_type_description
_atom_type_scat_dispersion_real
_atom_type_scat_dispersion_imag
_atom_type_scat_source
C C 0.0033 0.0016 'International Tables Vol C Tables 4.2.6.8 and 6.1.1.4'
H H 0.0000 0.0000 'International Tables Vol C Tables 4.2.6.8 and 6.1.1.4'
P P 0.1023 0.0942 'International Tables Vol C Tables 4.2.6.8 and 6.1.1.4'
Se Se -0.0929 2.2259 'International Tables Vol C Tables 4.2.6.8 and 6.1.1.4'
Mo Mo -1.6832 0.6857 'International Tables Vol C Tables 4.2.6.8 and 6.1.1.4'

loop_
_geom_angle_atom_site_label_1
_geom_angle_atom_site_label_2
_geom_angle_atom_site_label_3
_geom_angle
C4 Mo1 C1 73.48(13)
C4 Mo1 Se1 94.84(9)
C1 Mo1 Se1 168.26(10)
C4 Mo1 P2 86.84(9)
C1 Mo1 P2 76.05(9)
Se1 Mo1 P2 102.52(2)
C4 Mo1 P1 87.69(9)
C1 Mo1 P1 76.11(9)
Se1 Mo1 P1 105.26(2)
P2 Mo1 P1 152.04(3)
C4 Mo1 P3 165.97(9)
C1 Mo1 P3 92.49(10)
Se1 Mo1 P3 99.18(2)
P2 Mo1 P3 89.89(3)
P1 Mo1 P3 88.84(3)
C2 C1 Mo1 116.6(3)
C1 C2 C3 116.6(3)
C4 C3 C2 115.5(3)
C3 C4 Mo1 117.9(3)
C13 P1 C11 99.82(16)
C13 P1 C12 98.70(16)
C11 P1 C12 99.97(17)
C13 P1 Mo1 118.21(12)
C11 P1 Mo1 117.74(12)
C12 P1 Mo1 118.67(11)
C21 P2 C23 99.14(18)
C21 P2 C22 99.70(18)
C23 P2 C22 99.27(18)
C21 P2 Mo1 119.30(13)
C23 P2 Mo1 118.11(13)
C22 P2 Mo1 117.49(12)
C33 P3 C31 99.70(18)
C33 P3 C32 97.37(17)
C31 P3 C32 100.33(18)
C33 P3 Mo1 117.70(14)
C31 P3 Mo1 119.02(14)
C32 P3 Mo1 118.69(12)
Se1 Mo2 Se2 178.829(17)
Se1 Mo2 P4 87.17(2)
Se2 Mo2 P4 93.01(2)
Se1 Mo2 P7 94.01(2)
Se2 Mo2 P7 87.15(2)
P4 Mo2 P7 89.05(3)
Se1 Mo2 P6 90.72(2)
Se2 Mo2 P6 88.12(2)
P4 Mo2 P6 89.82(3)
P7 Mo2 P6 175.08(3)
Se1 Mo2 P5 86.67(2)
Se2 Mo2 P5 93.24(2)
P4 Mo2 P5 172.14(3)
P7 Mo2 P5 86.50(3)
P6 Mo2 P5 95.14(3)
C43 P4 C42 102.81(17)
C43 P4 C41 94.76(16)
C42 P4 C41 97.35(15)
C43 P4 Mo2 116.07(12)
C42 P4 Mo2 118.01(12)
C41 P4 Mo2 123.42(11)
C52 P5 C51 99.48(17)
C52 P5 C53 95.17(17)
C51 P5 C53 98.92(18)
C52 P5 Mo2 118.63(11)
C51 P5 Mo2 118.97(11)
C53 P5 Mo2 120.82(13)
C62 P6 C61 96.91(16)
C62 P6 C63 99.87(17)
C61 P6 C63 97.23(16)
C62 P6 Mo2 115.40(11)
C61 P6 Mo2 123.34(11)
C63 P6 Mo2 119.35(11)
C73 P7 C72 102.14(16)
C73 P7 C71 95.08(17)
C72 P7 C71 96.47(17)
C73 P7 Mo2 116.43(12)
C72 P7 Mo2 118.19(11)
C71 P7 Mo2 123.86(12)
C8 Mo3 C5 72.99(12)
C8 Mo3 Se2 94.90(9)
C5 Mo3 Se2 167.86(9)
C8 Mo3 P9 87.01(8)
C5 Mo3 P9 76.61(8)
Se2 Mo3 P9 102.32(2)
C8 Mo3 P8 86.30(8)
C5 Mo3 P8 76.61(8)
Se2 Mo3 P8 104.10(2)
P9 Mo3 P8 153.20(3)
C8 Mo3 P10 163.33(9)
C5 Mo3 P10 90.34(9)
Se2 Mo3 P10 101.77(2)
P9 Mo3 P10 89.33(3)
P8 Mo3 P10 89.70(3)
C6 C5 Mo3 116.9(2)
C5 C6 C7 116.3(3)
C8 C7 C6 114.6(3)
C7 C8 Mo3 119.3(2)
C81 P8 C82 99.56(17)
C81 P8 C83 98.96(17)
C82 P8 C83 99.56(17)
C81 P8 Mo3 118.41(13)
C82 P8 Mo3 119.01(12)
C83 P8 Mo3 117.51(12)
C92 P9 C91 98.97(15)
C92 P9 C93 99.84(15)
C91 P9 C93 100.94(15)
C92 P9 Mo3 118.36(10)
C91 P9 Mo3 118.35(11)
C93 P9 Mo3 116.90(11)
C16 P10 C14 99.97(17)
C16 P10 C15 97.70(18)
C14 P10 C15 98.98(17)
C16 P10 Mo3 117.38(12)
C14 P10 Mo3 118.45(12)
C15 P10 Mo3 120.22(12)
Mo1 Se1 Mo2 170.275(17)
Mo3 Se2 Mo2 170.891(17)
C102 C101 C106 117.4(7)
C102 C101 C107 122.2(8)
C106 C101 C107 120.4(7)
C101 C102 C103 121.8(10)
C102 C103 C104 119.1(7)
C105 C104 C103 119.3(7)
C104 C105 C106 120.9(6)
C105 C106 C101 121.6(7)
C112 C111 C116 120.5(15)
C112 C111 C117 122.7(12)
C116 C111 C117 116.7(12)
C113 C112 C111 119.3(17)
C112 C113 C114 121.0(18)
C115 C114 C113 119.9(19)
C114 C115 C116 120.0(17)
C111 C116 C115 119.1(16)

loop_
_geom_bond_atom_site_label_1
_geom_bond_atom_site_label_2
_geom_bond_distance
Mo1 C4 2.174(3)
Mo1 C1 2.203(3)
Mo1 Se1 2.3472(4)
Mo1 P2 2.4609(9)
Mo1 P1 2.4627(9)
Mo1 P3 2.5185(10)
C1 C2 1.358(5)
C2 C3 1.423(5)
C3 C4 1.367(4)
P1 C13 1.823(3)
P1 C11 1.827(3)
P1 C12 1.837(4)
P2 C21 1.825(4)
P2 C23 1.831(4)
P2 C22 1.836(4)
P3 C33 1.831(4)
P3 C31 1.832(4)
P3 C32 1.841(3)
Mo2 Se1 2.4617(4)
Mo2 Se2 2.4712(4)
Mo2 P4 2.4811(8)
Mo2 P7 2.4919(8)
Mo2 P6 2.4927(8)
Mo2 P5 2.4965(8)
P4 C43 1.832(3)
P4 C42 1.838(3)
P4 C41 1.841(3)
P5 C52 1.834(3)
P5 C51 1.841(3)
P5 C53 1.842(3)
P6 C62 1.833(3)
P6 C61 1.844(3)
P6 C63 1.854(3)
P7 C73 1.828(3)
P7 C72 1.835(3)
P7 C71 1.848(3)
Mo3 C8 2.161(3)
Mo3 C5 2.208(3)
Mo3 Se2 2.3512(4)
Mo3 P9 2.4514(8)
Mo3 P8 2.4694(9)
Mo3 P10 2.5248(9)
C5 C6 1.346(4)
C6 C7 1.442(4)
C7 C8 1.351(4)
P8 C81 1.826(3)
P8 C82 1.827(3)
P8 C83 1.832(4)
P9 C92 1.823(3)
P9 C91 1.837(3)
P9 C93 1.844(3)
P10 C16 1.832(3)
P10 C14 1.834(3)
P10 C15 1.845(4)
C101 C102 1.365(11)
C101 C106 1.394(9)
C101 C107 1.460(12)
C102 C103 1.385(9)
C103 C104 1.399(9)
C104 C105 1.354(8)
C105 C106 1.359(7)
C111 C112 1.383(15)
C111 C116 1.386(13)
C111 C117 1.480(19)
C112 C113 1.364(14)
C113 C114 1.377(15)
C114 C115 1.370(14)
C115 C116 1.391(12)
